data_7230343
loop_
_publ_author_name
'Zhang, Yingying'
'He, Bairong'
'Liu, Junkai'
'Hu, Shimin'
'Pan, Lingxiang'
'Zhao, Zujin'
'Tang, Ben Zhong'

_publ_section_title
;
 Aggregation-induced emission and the working mechanism of 1-benzoyl and
 1-benzyl pyrene derivatives.
;
_journal_issue 15
_journal_name_full 'Physical chemistry chemical physics : PCCP'
_journal_page_first 9922
_journal_page_last 9929
_journal_paper_doi 10.1039/c8cp00260f
_journal_volume 20
_journal_year 2018
_chemical_formula_moiety 'C23 H13 Br O'
_chemical_formula_sum 'C23 H13 Br O'
_chemical_formula_weight 385.24
_space_group_crystal_system monoclinic
_space_group_IT_number 14
_space_group_name_Hall '-P 2ybc'
_space_group_name_H-M_alt 'P 1 21/c 1'
_symmetry_space_group_name_Hall '-P 2ybc'
_symmetry_space_group_name_H-M 'P 1 21/c 1'
_atom_sites_solution_hydrogens geom
_atom_sites_solution_primary direct
_atom_sites_solution_secondary difmap
_audit_creation_date 2015-04-17
_audit_creation_method
;
Olex2 1.2
(compiled 2014.03.20 svn.r2914 for OlexSys, GUI svn.r4816)
;
_audit_update_record
;
2017-02-16 deposited with the CCDC.
2018-03-22 downloaded from the CCDC.
;
_cell_angle_alpha 90.00
_cell_angle_beta 104.573(7)
_cell_angle_gamma 90.00
_cell_formula_units_Z 4
_cell_length_a 9.7948(7)
_cell_length_b 21.5595(13)
_cell_length_c 7.9044(5)
_cell_measurement_reflns_used 2184
_cell_measurement_temperature 170
_cell_measurement_theta_max 29.4896
_cell_measurement_theta_min 2.9652
_cell_volume 1615.48(19)
_computing_cell_refinement
;
CrysAlisPro, Agilent Technologies,
Version 1.171.35.11 (release 16-05-2011 CrysAlis171 .NET)
(compiled May 16 2011,17:55:39)
;
_computing_data_collection
;
CrysAlisPro, Agilent Technologies,
Version 1.171.35.11 (release 16-05-2011 CrysAlis171 .NET)
(compiled May 16 2011,17:55:39)
;
_computing_data_reduction
;
CrysAlisPro, Agilent Technologies,
Version 1.171.35.11 (release 16-05-2011 CrysAlis171 .NET)
(compiled May 16 2011,17:55:39)
;
_computing_molecular_graphics 'Olex2 (Dolomanov et al., 2009)'
_computing_publication_material 'Olex2 (Dolomanov et al., 2009)'
_computing_structure_refinement 'ShelXL (Sheldrick, 2008)'
_computing_structure_solution 'ShelXS (Sheldrick, 2008)'
_diffrn_ambient_temperature 170
_diffrn_detector_area_resol_mean 10.3592
_diffrn_measured_fraction_theta_full 0.998
_diffrn_measured_fraction_theta_max 0.998
_diffrn_measurement_device_type 'Xcalibur, Atlas, Gemini ultra'
_diffrn_measurement_method '\w scans'
_diffrn_orient_matrix_UB_11 -0.0118764000
_diffrn_orient_matrix_UB_12 0.0119738000
_diffrn_orient_matrix_UB_13 0.0786649000
_diffrn_orient_matrix_UB_21 -0.0737488000
_diffrn_orient_matrix_UB_22 -0.0004444000
_diffrn_orient_matrix_UB_23 -0.0378720000
_diffrn_orient_matrix_UB_31 -0.0035616000
_diffrn_orient_matrix_UB_32 -0.0306492000
_diffrn_orient_matrix_UB_33 0.0313063000
_diffrn_radiation_monochromator graphite
_diffrn_radiation_type MoK\a
_diffrn_radiation_wavelength 0.71073
_diffrn_reflns_av_R_equivalents 0.0290
_diffrn_reflns_av_unetI/netI 0.0405
_diffrn_reflns_limit_h_max 11
_diffrn_reflns_limit_h_min -8
_diffrn_reflns_limit_k_max 25
_diffrn_reflns_limit_k_min -24
_diffrn_reflns_limit_l_max 9
_diffrn_reflns_limit_l_min -7
_diffrn_reflns_number 6705
_diffrn_reflns_theta_full 25.35
_diffrn_reflns_theta_max 25.35
_diffrn_reflns_theta_min 3.52
_diffrn_source 'Enhance (Mo) X-ray Source'
_exptl_absorpt_coefficient_mu 2.552
_exptl_absorpt_correction_T_max 1.00000
_exptl_absorpt_correction_T_min 0.71146
_exptl_absorpt_correction_type multi-scan
_exptl_absorpt_process_details
;
CrysAlisPro, Agilent Technologies,
Version 1.171.35.11 (release 16-05-2011 CrysAlis171 .NET)
(compiled May 16 2011,17:55:39)
Empirical absorption correction using spherical harmonics,
 implemented in SCALE3 ABSPACK scaling algorithm.
;
_exptl_crystal_colour yellow
_exptl_crystal_colour_primary yellow
_exptl_crystal_density_diffrn 1.584
_exptl_crystal_density_method 'not measured'
_exptl_crystal_description block
_exptl_crystal_F_000 776
_exptl_crystal_size_max 0.33
_exptl_crystal_size_mid 0.28
_exptl_crystal_size_min 0.26
_refine_diff_density_max 0.280
_refine_diff_density_min -0.470
_refine_diff_density_rms 0.065
_refine_ls_extinction_method none
_refine_ls_goodness_of_fit_ref 1.049
_refine_ls_hydrogen_treatment constr
_refine_ls_matrix_type full
_refine_ls_number_parameters 226
_refine_ls_number_reflns 2945
_refine_ls_number_restraints 0
_refine_ls_restrained_S_all 1.049
_refine_ls_R_factor_all 0.0446
_refine_ls_R_factor_gt 0.0324
_refine_ls_shift/su_max 0.001
_refine_ls_shift/su_mean 0.000
_refine_ls_structure_factor_coef Fsqd
_refine_ls_weighting_details 'calc w=1/[\s^2^(Fo^2^)+(0.0299P)^2^+0.4851P] where P=(Fo^2^+2Fc^2^)/3'
_refine_ls_weighting_scheme calc
_refine_ls_wR_factor_gt 0.0696
_refine_ls_wR_factor_ref 0.0745
_reflns_number_gt 2440
_reflns_number_total 2945
_reflns_threshold_expression >2sigma(I)
_cod_data_source_file c8cp00260f2.cif
_cod_data_source_block 150416_zyy_26
_cod_depositor_comments 'Adding full bibliography for 7230343--7230348.cif.'
_cod_database_code 7230343
_chemical_oxdiff_formula 'c10 h10 n2 o8 Br1'
_reflns_odcompleteness_completeness 99.59
_reflns_odcompleteness_iscentric 1
_reflns_odcompleteness_theta 26.32
_olex2_refinement_description
;
1. Fixed Uiso
 At 1.2 times of:
  All C(H) groups
2.a Aromatic/amide H refined with riding coordinates:
 C2(H2), C3(H3), C4(H4), C5(H5), C9(H9), C10(H10), C14(H14), C15(H15),
 C19(H19), C20(H20), C21(H21), C22(H22), C23(H23)
;

loop_
_space_group_symop_id
_space_group_symop_operation_xyz
1 'x, y, z'
2 '-x, y+1/2, -z+1/2'
3 '-x, -y, -z'
4 'x, -y-1/2, z-1/2'

loop_
_atom_site_label
_atom_site_type_symbol
_atom_site_fract_x
_atom_site_fract_y
_atom_site_fract_z
_atom_site_U_iso_or_equiv
_atom_site_adp_type
_atom_site_occupancy
_atom_site_calc_flag
_atom_site_refinement_flags_posn
Br1 Br 0.44720(3) 0.412499(13) -0.07564(3) 0.04023(12) Uani 1 d .
O1 O 0.8396(2) 0.37511(7) 0.0619(2) 0.0346(5) Uani 1 d .
C1 C 0.5055(3) 0.33389(11) 0.0255(3) 0.0261(5) Uani 1 d .
C2 C 0.4090(3) 0.28536(13) -0.0012(3) 0.0388(7) Uani 1 d .
H2 H 0.3143 0.2919 -0.0655 0.047 Uiso 1 calc R
C3 C 0.4523(3) 0.22767(13) 0.0665(4) 0.0428(8) Uani 1 d .
H3 H 0.3869 0.1943 0.0500 0.051 Uiso 1 calc R
C4 C 0.5899(3) 0.21839(11) 0.1581(3) 0.0355(7) Uani 1 d .
H4 H 0.6195 0.1786 0.2047 0.043 Uiso 1 calc R
C5 C 0.6848(3) 0.26652(10) 0.1825(3) 0.0278(6) Uani 1 d .
H5 H 0.7800 0.2594 0.2443 0.033 Uiso 1 calc R
C6 C 0.6436(3) 0.32564(10) 0.1179(3) 0.0213(5) Uani 1 d .
C7 C 0.7508(3) 0.37696(10) 0.1458(3) 0.0208(5) Uani 1 d .
C8 C 0.7456(2) 0.42449(10) 0.2804(3) 0.0194(5) Uani 1 d .
C9 C 0.6692(3) 0.40936(10) 0.4025(3) 0.0243(5) Uani 1 d .
H9 H 0.6204 0.3709 0.3920 0.029 Uiso 1 calc R
C10 C 0.6630(3) 0.44860(10) 0.5368(3) 0.0279(6) Uani 1 d .
H10 H 0.6117 0.4365 0.6186 0.033 Uiso 1 calc R
C11 C 0.7305(3) 0.50586(10) 0.5553(3) 0.0231(5) Uani 1 d .
C12 C 0.8069(2) 0.52332(10) 0.4317(3) 0.0191(5) Uani 1 d .
C13 C 0.8149(2) 0.48251(10) 0.2926(3) 0.0180(5) Uani 1 d .
C14 C 0.8885(3) 0.50423(10) 0.1689(3) 0.0242(5) Uani 1 d .
H14 H 0.8949 0.4780 0.0746 0.029 Uiso 1 calc R
C15 C 0.9490(3) 0.56089(11) 0.1825(3) 0.0268(6) Uani 1 d .
H15 H 0.9968 0.5735 0.0975 0.032 Uiso 1 calc R
C16 C 0.9433(3) 0.60209(10) 0.3201(3) 0.0238(5) Uani 1 d .
C17 C 0.8706(2) 0.58302(9) 0.4454(3) 0.0198(5) Uani 1 d .
C18 C 0.8618(3) 0.62388(10) 0.5829(3) 0.0248(5) Uani 1 d .
C19 C 0.9228(3) 0.68277(10) 0.5893(3) 0.0311(6) Uani 1 d .
H19 H 0.9159 0.7106 0.6800 0.037 Uiso 1 calc R
C20 C 0.9928(3) 0.70125(11) 0.4665(3) 0.0336(6) Uani 1 d .
H20 H 1.0339 0.7414 0.4735 0.040 Uiso 1 calc R
C21 C 1.0033(3) 0.66131(10) 0.3330(3) 0.0297(6) Uani 1 d .
H21 H 1.0518 0.6743 0.2491 0.036 Uiso 1 calc R
C22 C 0.7872(3) 0.60385(11) 0.7071(3) 0.0297(6) Uani 1 d .
H22 H 0.7820 0.6305 0.8010 0.036 Uiso 1 calc R
C23 C 0.7245(3) 0.54796(11) 0.6934(3) 0.0301(6) Uani 1 d .
H23 H 0.6750 0.5361 0.7773 0.036 Uiso 1 calc R

loop_
_atom_site_aniso_label
_atom_site_aniso_U_11
_atom_site_aniso_U_22
_atom_site_aniso_U_33
_atom_site_aniso_U_23
_atom_site_aniso_U_13
_atom_site_aniso_U_12
Br1 0.03676(19) 0.04854(19) 0.03393(17) 0.00730(12) 0.00616(13) 0.01991(13)
O1 0.0375(12) 0.0303(9) 0.0450(11) -0.0118(8) 0.0274(9) -0.0079(8)
C1 0.0237(14) 0.0311(13) 0.0240(12) -0.0040(11) 0.0070(11) 0.0009(11)
C2 0.0243(16) 0.0579(18) 0.0343(15) -0.0138(14) 0.0076(12) -0.0110(14)
C3 0.047(2) 0.0438(16) 0.0424(17) -0.0154(14) 0.0213(15) -0.0244(15)
C4 0.052(2) 0.0230(12) 0.0373(15) -0.0072(12) 0.0217(14) -0.0084(13)
C5 0.0320(16) 0.0254(12) 0.0272(13) -0.0018(11) 0.0095(11) 0.0026(11)
C6 0.0230(14) 0.0224(11) 0.0202(12) -0.0025(10) 0.0087(10) -0.0004(10)
C7 0.0208(14) 0.0199(11) 0.0213(12) 0.0021(10) 0.0047(10) 0.0016(10)
C8 0.0187(13) 0.0202(11) 0.0201(12) 0.0017(9) 0.0064(10) 0.0025(9)
C9 0.0256(14) 0.0218(12) 0.0281(13) 0.0004(10) 0.0114(11) -0.0018(10)
C10 0.0322(16) 0.0292(13) 0.0277(13) 0.0028(11) 0.0178(12) -0.0024(11)
C11 0.0229(14) 0.0257(12) 0.0209(12) 0.0015(10) 0.0061(11) 0.0050(10)
C12 0.0151(13) 0.0213(11) 0.0198(11) 0.0022(10) 0.0025(10) 0.0057(9)
C13 0.0148(13) 0.0188(11) 0.0209(11) 0.0018(9) 0.0054(10) 0.0034(9)
C14 0.0272(14) 0.0232(12) 0.0262(13) -0.0012(10) 0.0141(11) 0.0018(10)
C15 0.0261(15) 0.0266(12) 0.0317(13) 0.0017(11) 0.0147(11) -0.0025(11)
C16 0.0186(13) 0.0223(11) 0.0290(13) 0.0036(10) 0.0031(10) 0.0006(10)
C17 0.0152(12) 0.0214(11) 0.0199(11) 0.0014(10) -0.0008(10) 0.0041(10)
C18 0.0221(14) 0.0239(12) 0.0242(12) -0.0022(10) -0.0018(10) 0.0050(10)
C19 0.0331(16) 0.0233(12) 0.0297(13) -0.0074(11) -0.0052(12) 0.0054(11)
C20 0.0351(17) 0.0218(12) 0.0372(15) 0.0011(12) -0.0036(12) -0.0038(11)
C21 0.0286(16) 0.0259(12) 0.0323(14) 0.0046(11) 0.0031(12) -0.0031(11)
C22 0.0354(16) 0.0285(13) 0.0241(13) -0.0098(11) 0.0053(11) 0.0068(12)
C23 0.0340(16) 0.0364(14) 0.0223(13) -0.0015(11) 0.0116(12) 0.0038(12)

loop_
_atom_type_symbol
_atom_type_description
_atom_type_scat_dispersion_real
_atom_type_scat_dispersion_imag
_atom_type_scat_source
C C 0.0033 0.0016 'International Tables Vol C Tables 4.2.6.8 and 6.1.1.4'
H H 0.0000 0.0000 'International Tables Vol C Tables 4.2.6.8 and 6.1.1.4'
Br Br -0.2901 2.4595 'International Tables Vol C Tables 4.2.6.8 and 6.1.1.4'
O O 0.0106 0.0060 'International Tables Vol C Tables 4.2.6.8 and 6.1.1.4'

loop_
_geom_angle_atom_site_label_1
_geom_angle_atom_site_label_2
_geom_angle_atom_site_label_3
_geom_angle
C2 C1 Br1 119.1(2)
C6 C1 Br1 119.31(17)
C6 C1 C2 121.5(2)
C1 C2 H2 120.3
C3 C2 C1 119.3(3)
C3 C2 H2 120.3
C2 C3 H3 120.0
C4 C3 C2 120.0(3)
C4 C3 H3 120.0
C3 C4 H4 119.9
C5 C4 C3 120.2(3)
C5 C4 H4 119.9
C4 C5 H5 119.5
C4 C5 C6 121.1(3)
C6 C5 H5 119.5
C1 C6 C5 117.8(2)
C1 C6 C7 122.6(2)
C5 C6 C7 119.5(2)
O1 C7 C6 117.6(2)
O1 C7 C8 124.6(2)
C8 C7 C6 117.67(19)
C9 C8 C7 116.9(2)
C9 C8 C13 119.3(2)
C13 C8 C7 123.80(19)
C8 C9 H9 119.2
C10 C9 C8 121.7(2)
C10 C9 H9 119.2
C9 C10 H10 119.4
C9 C10 C11 121.1(2)
C11 C10 H10 119.4
C10 C11 C12 118.8(2)
C10 C11 C23 122.2(2)
C12 C11 C23 119.0(2)
C11 C12 C13 120.4(2)
C11 C12 C17 118.9(2)
C17 C12 C13 120.6(2)
C8 C13 C12 118.69(19)
C8 C13 C14 123.9(2)
C12 C13 C14 117.4(2)
C13 C14 H14 119.1
C15 C14 C13 121.9(2)
C15 C14 H14 119.1
C14 C15 H15 119.1
C14 C15 C16 121.8(2)
C16 C15 H15 119.1
C15 C16 C17 118.6(2)
C21 C16 C15 122.1(2)
C21 C16 C17 119.3(2)
C16 C17 C12 119.8(2)
C16 C17 C18 119.5(2)
C18 C17 C12 120.7(2)
C17 C18 C22 118.6(2)
C19 C18 C17 119.0(2)
C19 C18 C22 122.4(2)
C18 C19 H19 119.4
C20 C19 C18 121.3(2)
C20 C19 H19 119.4
C19 C20 H20 120.0
C19 C20 C21 120.1(2)
C21 C20 H20 120.0
C16 C21 H21 119.6
C20 C21 C16 120.8(2)
C20 C21 H21 119.6
C18 C22 H22 119.4
C23 C22 C18 121.2(2)
C23 C22 H22 119.4
C11 C23 H23 119.2
C22 C23 C11 121.6(2)
C22 C23 H23 119.2

loop_
_geom_bond_atom_site_label_1
_geom_bond_atom_site_label_2
_geom_bond_distance
Br1 C1 1.900(2)
O1 C7 1.221(3)
C1 C2 1.390(4)
C1 C6 1.377(3)
C2 H2 0.9500
C2 C3 1.378(4)
C3 H3 0.9500
C3 C4 1.375(4)
C4 H4 0.9500
C4 C5 1.374(3)
C5 H5 0.9500
C5 C6 1.394(3)
C6 C7 1.502(3)
C7 C8 1.487(3)
C8 C9 1.401(3)
C8 C13 1.415(3)
C9 H9 0.9500
C9 C10 1.370(3)
C10 H10 0.9500
C10 C11 1.391(3)
C11 C12 1.422(3)
C11 C23 1.432(3)
C12 C13 1.426(3)
C12 C17 1.423(3)
C13 C14 1.432(3)
C14 H14 0.9500
C14 C15 1.350(3)
C15 H15 0.9500
C15 C16 1.416(3)
C16 C17 1.418(3)
C16 C21 1.398(3)
C17 C18 1.418(3)
C18 C19 1.399(3)
C18 C22 1.430(3)
C19 H19 0.9500
C19 C20 1.381(4)
C20 H20 0.9500
C20 C21 1.386(4)
C21 H21 0.9500
C22 H22 0.9500
C22 C23 1.345(4)
C23 H23 0.9500

loop_
_geom_torsion_atom_site_label_1
_geom_torsion_atom_site_label_2
_geom_torsion_atom_site_label_3
_geom_torsion_atom_site_label_4
_geom_torsion
Br1 C1 C2 C3 177.66(19)
Br1 C1 C6 C5 -176.65(16)
Br1 C1 C6 C7 1.3(3)
O1 C7 C8 C9 -159.5(2)
O1 C7 C8 C13 19.2(4)
C1 C2 C3 C4 -0.6(4)
C1 C6 C7 O1 -106.0(3)
C1 C6 C7 C8 77.2(3)
C2 C1 C6 C5 0.8(3)
C2 C1 C6 C7 178.8(2)
C2 C3 C4 C5 0.0(4)
C3 C4 C5 C6 1.0(4)
C4 C5 C6 C1 -1.4(3)
C4 C5 C6 C7 -179.5(2)
C5 C6 C7 O1 71.9(3)
C5 C6 C7 C8 -104.9(2)
C6 C1 C2 C3 0.2(4)
C6 C7 C8 C9 17.1(3)
C6 C7 C8 C13 -164.2(2)
C7 C8 C9 C10 177.0(2)
C7 C8 C13 C12 -177.5(2)
C7 C8 C13 C14 5.2(4)
C8 C9 C10 C11 1.3(4)
C8 C13 C14 C15 177.7(2)
C9 C8 C13 C12 1.2(3)
C9 C8 C13 C14 -176.1(2)
C9 C10 C11 C12 0.0(4)
C9 C10 C11 C23 179.4(2)
C10 C11 C12 C13 -0.5(3)
C10 C11 C12 C17 177.1(2)
C10 C11 C23 C22 -178.3(2)
C11 C12 C13 C8 -0.1(3)
C11 C12 C13 C14 177.4(2)
C11 C12 C17 C16 -177.9(2)
C11 C12 C17 C18 1.9(3)
C12 C11 C23 C22 1.1(4)
C12 C13 C14 C15 0.3(3)
C12 C17 C18 C19 -178.4(2)
C12 C17 C18 C22 -0.2(3)
C13 C8 C9 C10 -1.9(4)
C13 C12 C17 C16 -0.3(3)
C13 C12 C17 C18 179.5(2)
C13 C14 C15 C16 0.1(4)
C14 C15 C16 C17 -0.6(4)
C14 C15 C16 C21 -178.7(2)
C15 C16 C17 C12 0.7(3)
C15 C16 C17 C18 -179.1(2)
C15 C16 C21 C20 178.3(2)
C16 C17 C18 C19 1.4(3)
C16 C17 C18 C22 179.6(2)
C17 C12 C13 C8 -177.7(2)
C17 C12 C13 C14 -0.2(3)
C17 C16 C21 C20 0.2(4)
C17 C18 C19 C20 -1.1(4)
C17 C18 C22 C23 -1.0(4)
C18 C19 C20 C21 0.3(4)
C18 C22 C23 C11 0.6(4)
C19 C18 C22 C23 177.1(2)
C19 C20 C21 C16 0.1(4)
C21 C16 C17 C12 178.8(2)
C21 C16 C17 C18 -1.0(3)
C22 C18 C19 C20 -179.2(2)
C23 C11 C12 C13 -180.0(2)
C23 C11 C12 C17 -2.3(3)
